data_7236045
loop_
_publ_author_name
'Wang, Xiaoqing'
'Zhang, Liangliang'
'Yang, Jie'
'Liu, Fuling'
'Dai, Fangna'
'Wang, Rongming'
'Sun, Daofeng'

_publ_section_title
;
 Lanthanide metal--organic frameworks containing a novel flexible ligand
 for luminescence sensing of small organic molecules and selective
 adsorption
;
_journal_issue 24
_journal_name_full 'Journal of Materials Chemistry A'
_journal_page_first 12777
_journal_paper_doi 10.1039/C5TA00061K
_journal_volume 3
_journal_year 2015
_chemical_formula_moiety 'C38 H38 Ce N O8'
_chemical_formula_sum 'C38 H38 Ce N O8'
_chemical_formula_weight 776.81
_space_group_crystal_system triclinic
_space_group_IT_number 2
_space_group_name_Hall '-P 1'
_space_group_name_H-M_alt 'P -1'
_atom_sites_solution_hydrogens geom
_atom_sites_solution_primary direct
_atom_sites_solution_secondary difmap
_audit_creation_date 2014-09-03
_audit_creation_method
;
Olex2 1.2
(compiled 2014.08.28 svn.r2986 for OlexSys, GUI svn.r4874)
;
_audit_update_record
;
2014-11-25 deposited with the CCDC.
2015-05-06 downloaded from the CCDC.
;
_cell_angle_alpha 90.221(3)
_cell_angle_beta 93.857(3)
_cell_angle_gamma 113.891(3)
_cell_formula_units_Z 2
_cell_length_a 9.8401(3)
_cell_length_b 10.0517(3)
_cell_length_c 18.0642(6)
_cell_measurement_temperature 295
_cell_volume 1628.99(10)
_computing_molecular_graphics 'Olex2 (Dolomanov et al., 2009)'
_computing_publication_material 'Olex2 (Dolomanov et al., 2009)'
_computing_structure_refinement 'XL (Sheldrick, 2008)'
_computing_structure_solution 'SHELXS-97 (Sheldrick, 1990)'
_diffrn_ambient_temperature 295
_diffrn_measured_fraction_theta_full 0.998
_diffrn_measured_fraction_theta_max 0.998
_diffrn_measurement_details
;
#__ type_ start__ end____ width___ exp.time_
  1 omega   -8.00   21.00   1.0000    1.0000
omega____ theta____ kappa____ phi______ frames
    -        0.0000  -57.0000   60.0000 29

#__ type_ start__ end____ width___ exp.time_
  2 omega  -55.00  -29.00   1.0000    1.0000
omega____ theta____ kappa____ phi______ frames
    -        0.0000  -57.0000   60.0000 26

#__ type_ start__ end____ width___ exp.time_
  3 omega   37.00   65.00   1.0000    1.0000
omega____ theta____ kappa____ phi______ frames
    -        0.0000   77.0000 -150.0000 28

#__ type_ start__ end____ width___ exp.time_
  4 omega  -32.00   28.00   1.0000    1.0000
omega____ theta____ kappa____ phi______ frames
    -        0.0000   77.0000 -150.0000 60

#__ type_ start__ end____ width___ exp.time_
  5 omega    6.00  113.00   1.0000    1.0000
omega____ theta____ kappa____ phi______ frames
    -       54.0000   19.0000  -90.0000 107

#__ type_ start__ end____ width___ exp.time_
  6 omega  -15.00   72.00   1.0000    1.0000
omega____ theta____ kappa____ phi______ frames
    -       54.0000  -57.0000  -30.0000 87

#__ type_ start__ end____ width___ exp.time_
  7 omega  -12.00   78.00   1.0000    1.0000
omega____ theta____ kappa____ phi______ frames
    -       54.0000  -77.0000   90.0000 90

#__ type_ start__ end____ width___ exp.time_
  8 omega    9.00   49.00   1.0000    1.0000
omega____ theta____ kappa____ phi______ frames
    -       54.0000  -57.0000 -180.0000 40

#__ type_ start__ end____ width___ exp.time_
  9 omega   75.00  121.00   1.0000    1.0000
omega____ theta____ kappa____ phi______ frames
    -       54.0000   57.0000  120.0000 46

#__ type_ start__ end____ width___ exp.time_
 10 omega   72.00   98.00   1.0000    1.0000
omega____ theta____ kappa____ phi______ frames
    -       54.0000   57.0000  -90.0000 26

#__ type_ start__ end____ width___ exp.time_
 11 omega   25.00  100.00   1.0000    1.0000
omega____ theta____ kappa____ phi______ frames
    -       54.0000 -125.0000  -30.0000 75

#__ type_ start__ end____ width___ exp.time_
 12 omega   75.00  126.00   1.0000    1.0000
omega____ theta____ kappa____ phi______ frames
    -      108.0000  -91.0000  -90.0000 51

#__ type_ start__ end____ width___ exp.time_
 13 omega   40.00   92.00   1.0000    1.0000
omega____ theta____ kappa____ phi______ frames
    -      108.0000  -25.0000   30.0000 52

#__ type_ start__ end____ width___ exp.time_
 14 omega   39.00  110.00   1.0000    1.0000
omega____ theta____ kappa____ phi______ frames
    -      108.0000 -111.0000    0.0000 71

#__ type_ start__ end____ width___ exp.time_
 15 omega   47.00  115.00   1.0000    1.0000
omega____ theta____ kappa____ phi______ frames
    -      108.0000 -111.0000 -150.0000 68

#__ type_ start__ end____ width___ exp.time_
 16 omega   52.00  103.00   1.0000    1.0000
omega____ theta____ kappa____ phi______ frames
    -      108.0000  -50.0000   60.0000 51

#__ type_ start__ end____ width___ exp.time_
 17 omega  137.00  178.00   1.0000    1.0000
omega____ theta____ kappa____ phi______ frames
    -      108.0000    0.0000 -120.0000 41

#__ type_ start__ end____ width___ exp.time_
 18 omega  106.00  132.00   1.0000    1.0000
omega____ theta____ kappa____ phi______ frames
    -      108.0000  111.0000   60.0000 26

#__ type_ start__ end____ width___ exp.time_
 19 omega   37.00   90.00   1.0000    1.0000
omega____ theta____ kappa____ phi______ frames
    -      108.0000  -25.0000   90.0000 53

#__ type_ start__ end____ width___ exp.time_
 20 omega   60.00   97.00   1.0000    1.0000
omega____ theta____ kappa____ phi______ frames
    -      108.0000  -50.0000  -60.0000 37

#__ type_ start__ end____ width___ exp.time_
 21 omega   45.00  124.00   1.0000    1.0000
omega____ theta____ kappa____ phi______ frames
    -      108.0000  -63.0000 -180.0000 79

#__ type_ start__ end____ width___ exp.time_
 22 omega   37.00   92.00   1.0000    1.0000
omega____ theta____ kappa____ phi______ frames
    -      108.0000  -25.0000  -30.0000 55

#__ type_ start__ end____ width___ exp.time_
 23 omega   35.00   88.00   1.0000    1.0000
omega____ theta____ kappa____ phi______ frames
    -      108.0000  -25.0000  -90.0000 53

#__ type_ start__ end____ width___ exp.time_
 24 omega   37.00   92.00   1.0000    1.0000
omega____ theta____ kappa____ phi______ frames
    -      108.0000  -25.0000 -150.0000 55

#__ type_ start__ end____ width___ exp.time_
 25 omega   34.00   93.00   1.0000    1.0000
omega____ theta____ kappa____ phi______ frames
    -      108.0000  -25.0000  150.0000 59

#__ type_ start__ end____ width___ exp.time_
 26 omega   66.00  104.00   1.0000    1.0000
omega____ theta____ kappa____ phi______ frames
    -      108.0000 -111.0000  150.0000 38

#__ type_ start__ end____ width___ exp.time_
 27 omega   64.00   93.00   1.0000    1.0000
omega____ theta____ kappa____ phi______ frames
    -      108.0000 -111.0000   90.0000 29

#__ type_ start__ end____ width___ exp.time_
 28 omega   70.00  114.00   1.0000    1.0000
omega____ theta____ kappa____ phi______ frames
    -      108.0000    0.0000 -120.0000 44

#__ type_ start__ end____ width___ exp.time_
 29 omega   52.00   98.00   1.0000    1.0000
omega____ theta____ kappa____ phi______ frames
    -      108.0000  -50.0000    0.0000 46

#__ type_ start__ end____ width___ exp.time_
 30 omega   36.00   63.00   1.0000    1.0000
omega____ theta____ kappa____ phi______ frames
    -      108.0000    0.0000 -120.0000 27

#__ type_ start__ end____ width___ exp.time_
 31 omega  -62.00   -6.00   1.0000    1.0000
omega____ theta____ kappa____ phi______ frames
    -        0.0000  131.0000  -27.0000 56

#__ type_ start__ end____ width___ exp.time_
 32 omega  -22.00   69.00   1.0000    1.0000
omega____ theta____ kappa____ phi______ frames
    -        0.0000   57.0000 -180.0000 91
;
_diffrn_orient_matrix_UB_11 -0.1481453000
_diffrn_orient_matrix_UB_12 -0.1105796000
_diffrn_orient_matrix_UB_13 -0.0377409000
_diffrn_orient_matrix_UB_21 -0.0557855000
_diffrn_orient_matrix_UB_22 -0.0527036000
_diffrn_orient_matrix_UB_23 0.0766851000
_diffrn_orient_matrix_UB_31 -0.0665427000
_diffrn_orient_matrix_UB_32 0.1145670000
_diffrn_orient_matrix_UB_33 0.0031184000
_diffrn_radiation_type CuK\a
_diffrn_radiation_wavelength 1.54184
_diffrn_reflns_av_R_equivalents 0.0268
_diffrn_reflns_av_unetI/netI 0.0322
_diffrn_reflns_limit_h_max 7
_diffrn_reflns_limit_h_min -11
_diffrn_reflns_limit_k_max 12
_diffrn_reflns_limit_k_min -7
_diffrn_reflns_limit_l_max 21
_diffrn_reflns_limit_l_min -21
_diffrn_reflns_number 11011
_diffrn_reflns_theta_full 67.06
_diffrn_reflns_theta_max 67.06
_diffrn_reflns_theta_min 4.81
_exptl_absorpt_coefficient_mu 11.264
_exptl_crystal_density_diffrn 1.584
_exptl_crystal_density_method 'not measured'
_exptl_crystal_F_000 790
_refine_diff_density_max 3.410
_refine_diff_density_min -1.386
_refine_diff_density_rms 0.132
_refine_ls_extinction_method none
_refine_ls_goodness_of_fit_ref 1.107
_refine_ls_hydrogen_treatment mixed
_refine_ls_matrix_type full
_refine_ls_number_parameters 444
_refine_ls_number_reflns 5791
_refine_ls_number_restraints 0
_refine_ls_restrained_S_all 1.107
_refine_ls_R_factor_all 0.0370
_refine_ls_R_factor_gt 0.0363
_refine_ls_shift/su_max 0.002
_refine_ls_shift/su_mean 0.000
_refine_ls_structure_factor_coef Fsqd
_refine_ls_weighting_details 'calc w=1/[\s^2^(Fo^2^)+(0.0581P)^2^+3.7750P] where P=(Fo^2^+2Fc^2^)/3'
_refine_ls_weighting_scheme calc
_refine_ls_wR_factor_gt 0.1021
_refine_ls_wR_factor_ref 0.1026
_reflns_number_gt 5636
_reflns_number_total 5791
_reflns_threshold_expression >2sigma(I)
_cod_data_source_file c5ta00061k2.cif
_cod_data_source_block wxq-2336
_cod_original_cell_volume 1628.99(9)
_cod_database_code 7236045
_chemical_oxdiff_formula 'C H O Ce'
_reflns_odcompleteness_completeness 99.78
_reflns_odcompleteness_iscentric 1
_reflns_odcompleteness_theta 66.97
_olex2_refinement_description
;
1. Fixed Uiso
 At 1.2 times of:
  All C(H) groups, All C(H,H) groups
 At 1.5 times of:
  All C(H,H,H) groups, All O(H,H) groups
2.a Rotating group:
 O1W(H1Wa,H1Wb)
2.b Secondary CH2 refined with riding coordinates:
 C28(H28a,H28b), C27(H27a,H27b), C17(H17a,H17b), C29(H29a,H29b), C8(H8a,H8b)
2.c Aromatic/amide H refined with riding coordinates:
 C36(H36), C34(H34), C7(H7), C33(H33), C23(H23), C37(H37), C19(H19), C22(H22),
 C3(H3), C6(H6), C20(H20), C4(H4)
2.d Idealised Me refined as rotating group:
 C25(H25a,H25b,H25c), C11(H11a,H11b,H11c), C13(H13a,H13b,H13c), C16(H16a,H16b,
 H16c)
;
_olex2_submission_special_instructions 'No special instructions were received'

loop_
_space_group_symop_id
_space_group_symop_operation_xyz
1 'x, y, z'
2 '-x, -y, -z'

loop_
_atom_site_label
_atom_site_type_symbol
_atom_site_fract_x
_atom_site_fract_y
_atom_site_fract_z
_atom_site_U_iso_or_equiv
_atom_site_adp_type
_atom_site_occupancy
_atom_site_calc_flag
_atom_site_refinement_flags_posn
Ce1 Ce 1.50731(2) 0.27658(2) 1.496377(10) 0.01819(10) Uani 1 d .
O5 O 0.5737(4) 0.1618(4) 0.60313(18) 0.0361(8) Uani 1 d .
O6 O 1.4364(4) 0.4125(4) 0.58596(17) 0.0329(7) Uani 1 d .
O1W O 1.7409(5) 0.2267(5) 1.4698(2) 0.0512(10) Uani 1 d .
H1WA H 1.8381 0.2941 1.4755 0.077 Uiso 1 d GR
H1WB H 1.7387 0.1393 1.4533 0.077 Uiso 1 d GR
O4 O 0.5581(4) -0.0609(4) 0.58213(17) 0.0383(8) Uani 1 d .
O7 O 1.3848(4) 0.5993(4) 0.61815(17) 0.0325(7) Uani 1 d .
O2 O 1.3024(4) 0.3095(3) 1.42133(17) 0.0294(7) Uani 1 d .
O3 O 1.2679(3) 0.5090(3) 1.45344(16) 0.0285(7) Uani 1 d .
O1 O 1.2690(4) 0.0859(4) 1.5464(2) 0.0411(8) Uani 1 d .
N1 N 1.1077(5) 0.0249(5) 1.6375(3) 0.0433(11) Uani 1 d .
C25 C 1.1646(9) -0.0699(8) 1.6765(4) 0.0630(18) Uani 1 d .
H25A H 1.1777 -0.0459 1.7288 0.095 Uiso 1 calc GR
H25B H 1.2587 -0.0571 1.6587 0.095 Uiso 1 calc GR
H25C H 1.0952 -0.1693 1.6680 0.095 Uiso 1 calc GR
C28 C 0.9725(9) 0.1654(11) 1.6135(4) 0.077(2) Uani 1 d .
H28A H 1.0002 0.2541 1.6434 0.093 Uiso 1 calc R
H28B H 0.8722 0.1383 1.5910 0.093 Uiso 1 calc R
C38 C 1.3999(5) 0.4839(5) 0.6327(2) 0.0251(9) Uani 1 d .
C27 C 1.0798(6) 0.1878(6) 1.5546(3) 0.0413(12) Uani 1 d .
H27A H 1.1471 0.2896 1.5529 0.050 Uiso 1 calc R
H27B H 1.0270 0.1555 1.5062 0.050 Uiso 1 calc R
C14 C 0.8802(6) 0.1250(5) 0.9654(2) 0.0314(10) Uani 1 d .
C17 C 0.7350(6) 0.0010(6) 0.9364(3) 0.0398(12) Uani 1 d .
H17A H 0.7469 -0.0898 0.9410 0.048 Uiso 1 calc R
H17B H 0.6572 -0.0031 0.9678 0.048 Uiso 1 calc R
C5 C 1.0775(5) 0.4228(5) 1.1854(2) 0.0301(10) Uani 1 d .
C36 C 1.3176(6) 0.4914(6) 0.7599(3) 0.0365(11) Uani 1 d .
H36 H 1.2976 0.5714 0.7466 0.044 Uiso 1 calc R
C2 C 1.1904(5) 0.4095(5) 1.3310(2) 0.0254(9) Uani 1 d .
C34 C 1.4075(6) 0.3120(6) 0.7312(3) 0.0374(11) Uani 1 d .
H34 H 1.4474 0.2690 0.6982 0.045 Uiso 1 calc R
C24 C 0.5758(5) 0.0435(5) 0.6239(2) 0.0224(8) Uani 1 d .
C7 C 1.2139(5) 0.3321(5) 1.2732(3) 0.0307(10) Uani 1 d .
H7 H 1.2666 0.2745 1.2826 0.037 Uiso 1 calc R
C33 C 1.3823(7) 0.2600(6) 0.8020(3) 0.0420(13) Uani 1 d .
H33 H 1.4076 0.1837 0.8162 0.050 Uiso 1 calc R
C23 C 0.7147(7) 0.1457(6) 0.8246(3) 0.0408(12) Uani 1 d .
H23 H 0.7628 0.2306 0.8537 0.049 Uiso 1 calc R
C32 C 1.3198(5) 0.3195(6) 0.8522(3) 0.0330(10) Uani 1 d .
C35 C 1.3739(5) 0.4276(5) 0.7093(2) 0.0256(9) Uani 1 d .
C37 C 1.2904(7) 0.4375(6) 0.8304(3) 0.0414(13) Uani 1 d .
H37 H 1.2518 0.4815 0.8636 0.050 Uiso 1 calc R
C21 C 0.6052(5) 0.0308(5) 0.7059(2) 0.0238(9) Uani 1 d .
C19 C 0.6072(6) -0.1115(5) 0.8123(3) 0.0347(11) Uani 1 d .
H19 H 0.5803 -0.2021 0.8333 0.042 Uiso 1 calc R
C29 C 0.9800(9) 0.0486(9) 1.6594(4) 0.070(2) Uani 1 d .
H29A H 0.9925 0.0770 1.7116 0.084 Uiso 1 calc R
H29B H 0.8895 -0.0394 1.6507 0.084 Uiso 1 calc R
C18 C 0.6838(5) 0.0125(5) 0.8562(2) 0.0311(10) Uani 1 d .
C11 C 1.2985(7) 0.4767(7) 1.0396(4) 0.0558(16) Uani 1 d .
H11A H 1.3605 0.4396 1.0682 0.084 Uiso 1 calc GR
H11B H 1.2804 0.5463 1.0694 0.084 Uiso 1 calc GR
H11C H 1.3477 0.5230 0.9967 0.084 Uiso 1 calc GR
C26 C 1.1638(5) 0.0961(6) 1.5779(3) 0.0356(11) Uani 1 d .
C15 C 1.0122(6) 0.1402(5) 0.9347(2) 0.0319(10) Uani 1 d .
C31 C 1.2908(6) 0.2594(7) 0.9290(3) 0.0401(12) Uani 1 d .
H31A H 1.377(7) 0.316(7) 0.960(4) 0.048 Uiso 1 d R
C22 C 0.6753(6) 0.1550(5) 0.7505(3) 0.0352(11) Uani 1 d .
H22 H 0.6962 0.2458 0.7306 0.042 Uiso 1 calc R
C3 C 1.1068(6) 0.4902(6) 1.3158(3) 0.0342(11) Uani 1 d .
H3 H 1.0884 0.5412 1.3541 0.041 Uiso 1 calc R
C30 C 1.1474(6) 0.2519(5) 0.9598(2) 0.0315(10) Uani 1 d .
C6 C 1.1588(6) 0.3402(5) 1.2012(3) 0.0342(11) Uani 1 d .
H6 H 1.1769 0.2891 1.1629 0.041 Uiso 1 calc R
C20 C 0.5691(5) -0.1041(5) 0.7372(3) 0.0307(10) Uani 1 d .
H20 H 0.5197 -0.1890 0.7082 0.037 Uiso 1 calc R
C13 C 0.7455(7) 0.1947(8) 1.0632(4) 0.0579(16) Uani 1 d .
H13A H 0.6853 0.2343 1.0349 0.087 Uiso 1 calc GR
H13B H 0.7736 0.2420 1.1115 0.087 Uiso 1 calc GR
H13C H 0.6896 0.0922 1.0682 0.087 Uiso 1 calc GR
C12 C 0.8849(6) 0.2196(6) 1.0234(2) 0.0314(10) Uani 1 d .
C8 C 1.0237(7) 0.4428(6) 1.1067(3) 0.0398(12) Uani 1 d .
H8A H 0.9239 0.4390 1.1081 0.048 Uiso 1 calc R
H8B H 1.0873 0.5396 1.0920 0.048 Uiso 1 calc R
C1 C 1.2585(4) 0.4086(5) 1.4078(2) 0.0237(9) Uani 1 d .
C4 C 1.0507(6) 0.4954(6) 1.2444(3) 0.0349(11) Uani 1 d .
H4 H 0.9935 0.5489 1.2356 0.042 Uiso 1 calc R
C9 C 1.0201(6) 0.3354(5) 1.0470(2) 0.0313(10) Uani 1 d .
C16 C 1.0081(7) 0.0330(6) 0.8749(3) 0.0466(13) Uani 1 d .
H16A H 1.0519 -0.0301 0.8950 0.070 Uiso 1 calc GR
H16B H 1.0632 0.0848 0.8347 0.070 Uiso 1 calc GR
H16C H 0.9066 -0.0240 0.8571 0.070 Uiso 1 calc GR
C10 C 1.1511(6) 0.3521(5) 1.0150(2) 0.0330(10) Uani 1 d .
H31B H 1.293(6) 0.164(7) 0.927(3) 0.040 Uiso 1 d R

loop_
_atom_site_aniso_label
_atom_site_aniso_U_11
_atom_site_aniso_U_22
_atom_site_aniso_U_33
_atom_site_aniso_U_23
_atom_site_aniso_U_13
_atom_site_aniso_U_12
Ce1 0.02376(14) 0.02171(14) 0.00988(13) 0.00174(8) 0.00113(8) 0.01004(10)
O5 0.058(2) 0.0323(18) 0.0229(16) 0.0043(13) -0.0063(15) 0.0250(16)
O6 0.0382(18) 0.0424(19) 0.0180(15) -0.0077(13) 0.0062(13) 0.0159(15)
O1W 0.052(2) 0.056(3) 0.059(3) -0.003(2) 0.007(2) 0.035(2)
O4 0.065(2) 0.0338(18) 0.0182(16) -0.0107(13) -0.0058(15) 0.0235(17)
O7 0.0475(19) 0.0309(17) 0.0193(15) 0.0056(13) 0.0082(14) 0.0150(15)
O2 0.0349(17) 0.0312(17) 0.0238(15) 0.0013(13) -0.0048(13) 0.0164(14)
O3 0.0282(15) 0.0326(17) 0.0209(15) -0.0064(13) -0.0016(12) 0.0092(13)
O1 0.0338(18) 0.045(2) 0.046(2) 0.0082(17) 0.0170(16) 0.0145(16)
N1 0.045(3) 0.047(3) 0.036(2) 0.007(2) 0.014(2) 0.016(2)
C25 0.076(5) 0.063(4) 0.060(4) 0.028(3) 0.027(4) 0.036(4)
C28 0.068(5) 0.126(7) 0.066(5) 0.033(5) 0.028(4) 0.065(5)
C38 0.026(2) 0.029(2) 0.016(2) 0.0013(17) 0.0037(16) 0.0062(18)
C27 0.031(2) 0.049(3) 0.040(3) 0.000(2) 0.003(2) 0.012(2)
C14 0.040(3) 0.035(3) 0.014(2) 0.0053(18) -0.0049(18) 0.011(2)
C17 0.046(3) 0.041(3) 0.018(2) 0.005(2) -0.006(2) 0.005(2)
C5 0.039(2) 0.031(2) 0.020(2) -0.0017(18) -0.0043(18) 0.015(2)
C36 0.055(3) 0.042(3) 0.025(2) 0.010(2) 0.014(2) 0.031(2)
C2 0.030(2) 0.027(2) 0.019(2) -0.0002(16) -0.0007(17) 0.0108(18)
C34 0.053(3) 0.042(3) 0.030(3) 0.008(2) 0.017(2) 0.030(2)
C24 0.023(2) 0.027(2) 0.017(2) 0.0019(16) -0.0002(15) 0.0104(17)
C7 0.041(3) 0.033(2) 0.026(2) 0.0000(18) 0.0007(19) 0.023(2)
C33 0.064(3) 0.050(3) 0.030(3) 0.015(2) 0.014(2) 0.039(3)
C23 0.061(3) 0.030(3) 0.026(2) -0.007(2) -0.012(2) 0.015(2)
C32 0.035(2) 0.045(3) 0.023(2) 0.010(2) 0.0076(19) 0.019(2)
C35 0.029(2) 0.029(2) 0.018(2) 0.0036(17) 0.0057(17) 0.0107(18)
C37 0.061(3) 0.055(3) 0.025(2) 0.011(2) 0.020(2) 0.038(3)
C21 0.028(2) 0.028(2) 0.018(2) 0.0019(17) -0.0014(16) 0.0138(18)
C19 0.046(3) 0.028(2) 0.024(2) 0.0065(19) -0.003(2) 0.009(2)
C29 0.074(5) 0.089(5) 0.063(4) 0.027(4) 0.045(4) 0.044(4)
C18 0.037(2) 0.036(3) 0.016(2) 0.0019(18) -0.0033(18) 0.012(2)
C11 0.049(3) 0.054(4) 0.045(3) 0.000(3) 0.000(3) 0.001(3)
C26 0.032(2) 0.037(3) 0.028(2) -0.003(2) 0.0037(19) 0.003(2)
C15 0.049(3) 0.036(3) 0.012(2) 0.0046(17) 0.0005(18) 0.018(2)
C31 0.043(3) 0.058(3) 0.023(2) 0.015(2) 0.007(2) 0.024(3)
C22 0.053(3) 0.023(2) 0.026(2) 0.0012(18) -0.007(2) 0.014(2)
C3 0.045(3) 0.042(3) 0.024(2) -0.006(2) -0.001(2) 0.027(2)
C30 0.040(3) 0.040(3) 0.015(2) 0.0099(18) 0.0050(18) 0.017(2)
C6 0.052(3) 0.037(3) 0.019(2) -0.0066(19) 0.000(2) 0.024(2)
C20 0.042(3) 0.024(2) 0.022(2) -0.0003(17) -0.0037(19) 0.010(2)
C13 0.049(3) 0.067(4) 0.058(4) -0.004(3) 0.014(3) 0.022(3)
C12 0.039(3) 0.041(3) 0.017(2) 0.0033(19) -0.0010(18) 0.019(2)
C8 0.061(3) 0.041(3) 0.023(2) -0.004(2) -0.010(2) 0.029(3)
C1 0.0199(19) 0.028(2) 0.020(2) 0.0007(17) -0.0004(16) 0.0072(17)
C4 0.044(3) 0.041(3) 0.029(2) -0.002(2) -0.005(2) 0.028(2)
C9 0.045(3) 0.037(3) 0.015(2) 0.0008(18) -0.0042(18) 0.020(2)
C16 0.070(4) 0.045(3) 0.026(3) -0.003(2) -0.001(2) 0.026(3)
C10 0.040(3) 0.036(3) 0.017(2) 0.0049(18) -0.0035(18) 0.011(2)

loop_
_atom_type_symbol
_atom_type_description
_atom_type_scat_dispersion_real
_atom_type_scat_dispersion_imag
_atom_type_scat_source
C C 0.0181 0.0091 'International Tables Vol C Tables 4.2.6.8 and 6.1.1.4'
H H 0.0000 0.0000 'International Tables Vol C Tables 4.2.6.8 and 6.1.1.4'
Ce Ce -1.8482 9.6596 'International Tables Vol C Tables 4.2.6.8 and 6.1.1.4'
N N 0.0311 0.0180 'International Tables Vol C Tables 4.2.6.8 and 6.1.1.4'
O O 0.0492 0.0322 'International Tables Vol C Tables 4.2.6.8 and 6.1.1.4'

loop_
_geom_angle_atom_site_label_1
_geom_angle_atom_site_label_2
_geom_angle_atom_site_label_3
_geom_angle
_geom_angle_site_symmetry_1
_geom_angle_site_symmetry_3
O5 Ce1 O1W 70.90(13) 1_656 .
O5 Ce1 O7 139.80(12) 1_656 2_867
O5 Ce1 O2 146.09(12) 1_656 .
O5 Ce1 O3 82.13(11) 1_656 2_868
O5 Ce1 O1 70.30(13) 1_656 .
O6 Ce1 O5 85.94(12) 1_556 1_656
O6 Ce1 O1W 138.42(13) 1_556 .
O6 Ce1 O7 117.92(11) 1_556 2_867
O6 Ce1 O2 80.11(11) 1_556 .
O6 Ce1 O3 70.32(11) 1_556 2_868
O6 Ce1 O1 75.72(12) 1_556 .
O4 Ce1 O5 92.20(11) 2_757 1_656
O4 Ce1 O6 149.25(13) 2_757 1_556
O4 Ce1 O1W 68.04(13) 2_757 .
O4 Ce1 O7 82.33(11) 2_757 2_867
O4 Ce1 O2 84.68(11) 2_757 .
O4 Ce1 O3 139.85(12) 2_757 2_868
O4 Ce1 O1 74.79(13) 2_757 .
O7 Ce1 O1W 70.15(13) 2_867 .
O7 Ce1 O3 77.22(11) 2_867 2_868
O7 Ce1 O1 143.34(12) 2_867 .
O2 Ce1 O1W 136.56(12) . .
O2 Ce1 O7 73.32(11) . 2_867
O2 Ce1 O3 120.82(11) . 2_868
O2 Ce1 O1 76.34(12) . .
O3 Ce1 O1W 72.60(12) 2_868 .
O3 Ce1 O1 137.34(11) 2_868 .
O1 Ce1 O1W 124.01(13) . .
C24 O5 Ce1 142.4(3) . 1_454
C38 O6 Ce1 179.7(3) . 1_554
C24 O4 Ce1 173.2(3) . 2_757
C38 O7 Ce1 117.0(3) . 2_867
C1 O2 Ce1 138.5(3) . .
C1 O3 Ce1 129.2(3) . 2_868
C26 O1 Ce1 132.8(3) . .
C29 N1 C25 123.1(5) . .
C26 N1 C25 124.1(5) . .
C26 N1 C29 112.9(5) . .
C29 C28 C27 106.7(6) . .
O6 C38 C35 118.1(4) . .
O7 C38 O6 123.4(4) . .
O7 C38 C35 118.5(4) . .
C28 C27 C26 104.3(5) . .
C15 C14 C17 118.6(5) . .
C12 C14 C17 121.7(5) . .
C12 C14 C15 119.7(4) . .
C18 C17 C14 115.1(4) . .
C6 C5 C8 123.2(4) . .
C6 C5 C4 117.4(4) . .
C4 C5 C8 119.3(4) . .
C35 C36 C37 120.6(5) . .
C7 C2 C3 118.6(4) . .
C7 C2 C1 120.1(4) . .
C3 C2 C1 121.2(4) . .
C33 C34 C35 120.5(5) . .
O5 C24 C21 116.8(4) . .
O4 C24 O5 124.9(4) . .
O4 C24 C21 118.3(4) . .
C2 C7 C6 120.2(4) . .
C34 C33 C32 121.3(5) . .
C18 C23 C22 121.2(5) . .
C33 C32 C31 120.5(5) . .
C37 C32 C33 117.7(4) . .
C37 C32 C31 121.8(5) . .
C36 C35 C38 120.5(4) . .
C36 C35 C34 118.6(4) . .
C34 C35 C38 120.8(4) . .
C32 C37 C36 121.2(5) . .
C22 C21 C24 119.8(4) . .
C22 C21 C20 119.1(4) . .
C20 C21 C24 121.1(4) . .
C18 C19 C20 121.5(4) . .
N1 C29 C28 105.9(5) . .
C23 C18 C17 121.7(4) . .
C19 C18 C17 120.3(4) . .
C19 C18 C23 118.0(4) . .
O1 C26 N1 124.3(5) . .
O1 C26 C27 126.7(5) . .
N1 C26 C27 109.0(5) . .
C14 C15 C16 119.6(5) . .
C30 C15 C14 120.4(4) . .
C30 C15 C16 119.9(5) . .
C32 C31 C30 116.0(4) . .
C21 C22 C23 120.5(4) . .
C4 C3 C2 120.7(4) . .
C15 C30 C31 119.2(5) . .
C15 C30 C10 120.0(5) . .
C10 C30 C31 120.8(5) . .
C5 C6 C7 121.5(4) . .
C21 C20 C19 119.6(4) . .
C14 C12 C13 120.4(5) . .
C14 C12 C9 120.0(5) . .
C9 C12 C13 119.6(5) . .
C9 C8 C5 117.4(4) . .
O2 C1 O3 125.5(4) . .
O2 C1 C2 117.3(4) . .
O3 C1 C2 117.2(4) . .
C3 C4 C5 121.6(4) . .
C12 C9 C8 120.0(5) . .
C10 C9 C12 120.1(4) . .
C10 C9 C8 119.9(5) . .
C30 C10 C11 119.3(5) . .
C9 C10 C11 121.0(5) . .
C9 C10 C30 119.8(5) . .

loop_
_geom_bond_atom_site_label_1
_geom_bond_atom_site_label_2
_geom_bond_distance
_geom_bond_site_symmetry_2
Ce1 O5 2.436(3) 1_656
Ce1 O6 2.425(3) 1_556
Ce1 O1W 2.616(4) .
Ce1 O4 2.418(3) 2_757
Ce1 O7 2.491(3) 2_867
Ce1 O2 2.488(3) .
Ce1 O3 2.493(3) 2_868
Ce1 O1 2.579(3) .
O5 Ce1 2.436(3) 1_454
O5 C24 1.256(5) .
O6 Ce1 2.425(3) 1_554
O6 C38 1.266(5) .
O4 Ce1 2.418(3) 2_757
O4 C24 1.237(5) .
O7 Ce1 2.491(3) 2_867
O7 C38 1.254(6) .
O2 C1 1.255(5) .
O3 Ce1 2.493(3) 2_868
O3 C1 1.271(5) .
O1 C26 1.253(6) .
N1 C25 1.450(8) .
N1 C29 1.449(8) .
N1 C26 1.320(7) .
C28 C27 1.502(8) .
C28 C29 1.463(11) .
C38 C35 1.495(6) .
C27 C26 1.511(8) .
C14 C17 1.523(7) .
C14 C15 1.399(7) .
C14 C12 1.397(7) .
C17 C18 1.522(6) .
C5 C6 1.386(7) .
C5 C8 1.525(6) .
C5 C4 1.388(7) .
C36 C35 1.382(6) .
C36 C37 1.386(7) .
C2 C7 1.385(6) .
C2 C3 1.386(7) .
C2 C1 1.501(6) .
C34 C33 1.382(7) .
C34 C35 1.383(7) .
C24 C21 1.506(6) .
C7 C6 1.391(7) .
C33 C32 1.389(7) .
C23 C18 1.382(7) .
C23 C22 1.383(7) .
C32 C37 1.382(7) .
C32 C31 1.513(6) .
C21 C22 1.380(6) .
C21 C20 1.388(6) .
C19 C18 1.379(7) .
C19 C20 1.393(6) .
C11 C10 1.519(7) .
C15 C30 1.394(7) .
C15 C16 1.509(7) .
C31 C30 1.525(7) .
C3 C4 1.377(7) .
C30 C10 1.403(7) .
C13 C12 1.523(8) .
C12 C9 1.404(7) .
C8 C9 1.511(7) .
C9 C10 1.397(7) .
